data_7221778
loop_
_publ_author_name
'Chen, Peng'
'Li, Hongfeng'
'Sun, Wenbin'
'Tang, Jinkui'
'Zhang, Lei'
'Yan, Pengfei'

_publ_section_title
;
 Crystallization of triple- and quadruple-stranded dinuclear
 bis-\b-diketonate-Dy(iii) helicates: single molecule magnetic behavior
;
_journal_issue 37
_journal_name_full CrystEngComm
_journal_page_first 7227
_journal_paper_doi 10.1039/C5CE01067E
_journal_volume 17
_journal_year 2015
_chemical_formula_sum 'C95 H72.5 Dy2 F18 N7.5 O14'
_chemical_formula_weight 2210.10
_chemical_name_systematic
; 
 ? 
;
_space_group_IT_number 2
_symmetry_cell_setting triclinic
_symmetry_space_group_name_Hall '-P 1'
_symmetry_space_group_name_H-M 'P -1'
_atom_sites_solution_hydrogens geom
_atom_sites_solution_primary direct
_atom_sites_solution_secondary difmap
_audit_creation_method SHELXL-97
_audit_update_record
;
2015-07-01 deposited with the CCDC.
2015-08-12 downloaded from the CCDC.
;
_cell_angle_alpha 66.933(3)
_cell_angle_beta 75.128(3)
_cell_angle_gamma 87.379(2)
_cell_formula_units_Z 2
_cell_length_a 12.1694(4)
_cell_length_b 19.7909(5)
_cell_length_c 21.6427(6)
_cell_measurement_reflns_used 14719
_cell_measurement_temperature 150
_cell_measurement_theta_max 28.5620
_cell_measurement_theta_min 3.5260
_cell_volume 4626.3(3)
_computing_cell_refinement 'CrysAlis PRO (Agilent, 2011)'
_computing_data_collection 'CrysAlis PRO (Agilent, 2011)'
_computing_data_reduction 'CrysAlis PRO (Agilent, 2011)'
_computing_molecular_graphics 'Bruker SHELXTL'
_computing_publication_material 'Bruker SHELXTL'
_computing_structure_refinement 'SHELXL-97 (Sheldrick, 1997)'
_computing_structure_solution 'SHELXS-97 (Sheldrick, 1990)'
_diffrn_ambient_temperature 150
_diffrn_measured_fraction_theta_full 0.997
_diffrn_measured_fraction_theta_max 0.871
_diffrn_measurement_device_type 'Xcalibur, Eos'
_diffrn_measurement_method 'phi and omega scans'
_diffrn_radiation_monochromator graphite
_diffrn_radiation_source 'Enhance (Mo) X-ray Source'
_diffrn_radiation_type MoK\a
_diffrn_radiation_wavelength 0.71073
_diffrn_reflns_av_R_equivalents 0.0236
_diffrn_reflns_av_sigmaI/netI 0.0375
_diffrn_reflns_limit_h_max 16
_diffrn_reflns_limit_h_min -15
_diffrn_reflns_limit_k_max 26
_diffrn_reflns_limit_k_min -25
_diffrn_reflns_limit_l_max 28
_diffrn_reflns_limit_l_min -28
_diffrn_reflns_number 41308
_diffrn_reflns_theta_full 26.50
_diffrn_reflns_theta_max 28.71
_diffrn_reflns_theta_min 3.10
_exptl_absorpt_coefficient_mu 1.706
_exptl_absorpt_correction_T_max 0.7838
_exptl_absorpt_correction_T_min 0.7486
_exptl_absorpt_correction_type multi-scan
_exptl_crystal_colour colorless
_exptl_crystal_density_diffrn 1.587
_exptl_crystal_density_method 'not measured'
_exptl_crystal_description block
_exptl_crystal_F_000 2202
_exptl_crystal_size_max 0.18
_exptl_crystal_size_mid 0.17
_exptl_crystal_size_min 0.15
_refine_diff_density_max 1.573
_refine_diff_density_min -0.967
_refine_diff_density_rms 0.094
_refine_ls_extinction_method none
_refine_ls_goodness_of_fit_ref 1.042
_refine_ls_hydrogen_treatment constr
_refine_ls_matrix_type full
_refine_ls_number_parameters 1251
_refine_ls_number_reflns 20844
_refine_ls_number_restraints 4
_refine_ls_restrained_S_all 1.046
_refine_ls_R_factor_all 0.0432
_refine_ls_R_factor_gt 0.0338
_refine_ls_shift/su_max 0.045
_refine_ls_shift/su_mean 0.001
_refine_ls_structure_factor_coef Fsqd
_refine_ls_weighting_details 'calc w=1/[\s^2^(Fo^2^)+(0.0418P)^2^+5.0366P] where P=(Fo^2^+2Fc^2^)/3'
_refine_ls_weighting_scheme calc
_refine_ls_wR_factor_gt 0.0849
_refine_ls_wR_factor_ref 0.0906
_reflns_number_gt 17603
_reflns_number_total 20844
_reflns_threshold_expression >2sigma(I)
_cod_data_source_file c5ce01067e2.cif
_cod_data_source_block 1054123
_cod_depositor_comments 'Adding full bibliography for 7221777--7221779.cif.'
_cod_original_cell_volume 4626.3(2)
_cod_original_sg_symbol_H-M P-1
_cod_original_formula_sum 'C95 H72.50 Dy2 F18 N7.50 O14'
_cod_database_code 7221778

loop_
_symmetry_equiv_pos_as_xyz
'x, y, z'
'-x, -y, -z'

loop_
_atom_site_label
_atom_site_type_symbol
_atom_site_fract_x
_atom_site_fract_y
_atom_site_fract_z
_atom_site_U_iso_or_equiv
_atom_site_adp_type
_atom_site_occupancy
_atom_site_symmetry_multiplicity
_atom_site_calc_flag
_atom_site_refinement_flags
Dy1 Dy 0.569629(12) 0.407739(7) 0.302968(7) 0.02178(4) Uani 1 1 d .
Dy2 Dy 0.686255(12) 1.015409(7) -0.285065(7) 0.02312(4) Uani 1 1 d .
C1 C 0.2022(3) 0.32144(19) 0.41371(19) 0.0332(8) Uani 1 1 d .
C2 C 0.2957(3) 0.37385(17) 0.35453(17) 0.0259(7) Uani 1 1 d .
C3 C 0.2634(3) 0.43997(18) 0.31350(17) 0.0299(7) Uani 1 1 d .
H3A H 0.1890 0.4528 0.3260 0.036 Uiso 1 1 calc R
C4 C 0.3407(3) 0.48971(17) 0.25221(17) 0.0265(7) Uani 1 1 d .
C5 C 0.2959(3) 0.55198(17) 0.20165(17) 0.0263(7) Uani 1 1 d .
C6 C 0.3529(3) 0.58002(19) 0.13141(18) 0.0335(8) Uani 1 1 d .
H6A H 0.4216 0.5611 0.1170 0.040 Uiso 1 1 calc R
C7 C 0.3104(3) 0.6351(2) 0.08245(18) 0.0384(9) Uani 1 1 d .
H7A H 0.3486 0.6512 0.0356 0.046 Uiso 1 1 calc R
C8 C 0.2096(3) 0.66705(19) 0.10316(19) 0.0347(8) Uani 1 1 d .
C9 C 0.1548(3) 0.64148(18) 0.17365(18) 0.0340(8) Uani 1 1 d .
H9A H 0.0899 0.6633 0.1887 0.041 Uiso 1 1 calc R
C10 C 0.1957(3) 0.58394(18) 0.22174(18) 0.0314(7) Uani 1 1 d .
H10A H 0.1556 0.5662 0.2684 0.038 Uiso 1 1 calc R
C11 C 0.0376(4) 0.7218(4) 0.0686(3) 0.116(3) Uani 1 1 d .
H11A H 0.0112 0.7553 0.0907 0.173 Uiso 1 1 calc R
H11B H 0.0049 0.6732 0.0988 0.173 Uiso 1 1 calc R
H11C H 0.0154 0.7372 0.0259 0.173 Uiso 1 1 calc R
C12 C 0.2285(3) 0.77103(19) -0.01029(19) 0.0364(8) Uani 1 1 d .
C13 C 0.3396(4) 0.7954(2) -0.01927(19) 0.0405(9) Uani 1 1 d .
H13A H 0.3712 0.7792 0.0186 0.049 Uiso 1 1 calc R
C14 C 0.4035(3) 0.84308(19) -0.08341(18) 0.0358(8) Uani 1 1 d .
H14A H 0.4782 0.8571 -0.0882 0.043 Uiso 1 1 calc R
C15 C 0.3589(3) 0.87064(17) -0.14090(17) 0.0266(7) Uani 1 1 d .
C16 C 0.2464(3) 0.8492(2) -0.13084(19) 0.0362(8) Uani 1 1 d .
H16A H 0.2128 0.8684 -0.1677 0.043 Uiso 1 1 calc R
C17 C 0.1835(3) 0.8000(2) -0.0674(2) 0.0413(9) Uani 1 1 d .
H17A H 0.1089 0.7860 -0.0628 0.050 Uiso 1 1 calc R
C18 C 0.4301(3) 0.92218(17) -0.20842(17) 0.0257(7) Uani 1 1 d .
C19 C 0.3836(3) 0.95942(18) -0.26557(17) 0.0287(7) Uani 1 1 d .
H19A H 0.3123 0.9431 -0.2643 0.034 Uiso 1 1 calc R
C20 C 0.4400(3) 1.01894(18) -0.32300(17) 0.0268(7) Uani 1 1 d .
C21 C 0.3834(3) 1.0530(2) -0.3826(2) 0.0430(9) Uani 1 1 d .
C22 C 0.7538(4) 0.2056(2) 0.29710(19) 0.0390(9) Uani 1 1 d .
C23 C 0.7077(3) 0.28015(17) 0.26117(16) 0.0247(6) Uani 1 1 d .
C24 C 0.7574(3) 0.32118(18) 0.19257(17) 0.0305(7) Uani 1 1 d .
H24A H 0.8141 0.3014 0.1678 0.037 Uiso 1 1 calc R
C25 C 0.7245(3) 0.39360(18) 0.15794(17) 0.0285(7) Uani 1 1 d .
C26 C 0.7744(3) 0.43766(18) 0.08399(17) 0.0303(7) Uani 1 1 d .
C27 C 0.7503(4) 0.5119(2) 0.0576(2) 0.0495(12) Uani 1 1 d .
H27A H 0.7018 0.5308 0.0870 0.059 Uiso 1 1 calc R
C28 C 0.7965(4) 0.5575(2) -0.0106(2) 0.0557(13) Uani 1 1 d .
H28A H 0.7763 0.6060 -0.0270 0.067 Uiso 1 1 calc R
C29 C 0.8738(3) 0.5322(2) -0.05606(18) 0.0369(8) Uani 1 1 d .
C30 C 0.8940(3) 0.45722(19) -0.03043(18) 0.0358(8) Uani 1 1 d .
H30A H 0.9408 0.4378 -0.0599 0.043 Uiso 1 1 calc R
C31 C 0.8455(3) 0.41186(19) 0.03772(17) 0.0332(8) Uani 1 1 d .
H31A H 0.8608 0.3624 0.0533 0.040 Uiso 1 1 calc R
C32 C 0.9913(4) 0.5483(2) -0.1726(2) 0.0492(11) Uani 1 1 d .
H32A H 1.0489 0.5195 -0.1530 0.074 Uiso 1 1 calc R
H32B H 1.0268 0.5878 -0.2158 0.074 Uiso 1 1 calc R
H32C H 0.9427 0.5177 -0.1809 0.074 Uiso 1 1 calc R
C33 C 0.9112(3) 0.65554(19) -0.15009(18) 0.0379(9) Uani 1 1 d .
C34 C 0.9345(3) 0.6979(2) -0.11627(19) 0.0421(9) Uani 1 1 d .
H34A H 0.9583 0.6752 -0.0757 0.051 Uiso 1 1 calc R
C35 C 0.9233(3) 0.7732(2) -0.14178(19) 0.0384(8) Uani 1 1 d .
H35A H 0.9410 0.8006 -0.1189 0.046 Uiso 1 1 calc R
C36 C 0.8854(3) 0.80791(18) -0.20175(17) 0.0299(7) Uani 1 1 d .
C37 C 0.8610(3) 0.76560(19) -0.23532(18) 0.0333(8) Uani 1 1 d .
H37A H 0.8347 0.7879 -0.2749 0.040 Uiso 1 1 calc R
C38 C 0.8755(3) 0.69036(19) -0.21059(18) 0.0368(8) Uani 1 1 d .
H38A H 0.8613 0.6632 -0.2347 0.044 Uiso 1 1 calc R
C39 C 0.8678(3) 0.88821(18) -0.22846(17) 0.0276(7) Uani 1 1 d .
C40 C 0.9457(3) 0.93672(19) -0.22567(19) 0.0352(8) Uani 1 1 d .
H40A H 1.0014 0.9174 -0.2022 0.042 Uiso 1 1 calc R
C41 C 0.9419(3) 1.0121(2) -0.25667(19) 0.0318(7) Uani 1 1 d .
C42 C 1.0384(4) 1.0610(2) -0.2593(3) 0.0483(10) Uani 1 1 d .
C43 C 0.9016(3) 0.41964(19) 0.36307(19) 0.0306(7) Uani 1 1 d .
C44 C 0.8152(3) 0.45351(17) 0.32117(16) 0.0240(6) Uani 1 1 d .
C45 C 0.8162(3) 0.52943(17) 0.28941(17) 0.0264(7) Uani 1 1 d .
H45A H 0.8742 0.5582 0.2897 0.032 Uiso 1 1 calc R
C46 C 0.7297(3) 0.56400(17) 0.25633(15) 0.0238(6) Uani 1 1 d .
C47 C 0.7289(3) 0.64578(17) 0.22357(16) 0.0239(6) Uani 1 1 d .
C48 C 0.6480(3) 0.67604(18) 0.18591(18) 0.0314(7) Uani 1 1 d .
H48A H 0.6008 0.6451 0.1794 0.038 Uiso 1 1 calc R
C49 C 0.6375(3) 0.75110(18) 0.15829(18) 0.0342(8) Uani 1 1 d .
H49A H 0.5834 0.7703 0.1334 0.041 Uiso 1 1 calc R
C50 C 0.7077(3) 0.79836(18) 0.16752(17) 0.0298(7) Uani 1 1 d .
C51 C 0.7892(3) 0.76874(18) 0.20386(17) 0.0306(7) Uani 1 1 d .
H51A H 0.8371 0.7998 0.2097 0.037 Uiso 1 1 calc R
C52 C 0.7998(3) 0.69343(17) 0.23147(16) 0.0269(7) Uani 1 1 d .
H52A H 0.8549 0.6745 0.2556 0.032 Uiso 1 1 calc R
C53 C 0.6704(4) 0.9099(2) 0.19239(19) 0.0394(9) Uani 1 1 d .
H53A H 0.7172 0.9546 0.1738 0.059 Uiso 1 1 calc R
H53B H 0.6867 0.8769 0.2349 0.059 Uiso 1 1 calc R
H53C H 0.5916 0.9206 0.2015 0.059 Uiso 1 1 calc R
C54 C 0.6849(3) 0.91474(18) 0.07498(17) 0.0302(7) Uani 1 1 d .
C55 C 0.7224(4) 0.88686(19) 0.02269(18) 0.0382(9) Uani 1 1 d .
H55A H 0.7516 0.8406 0.0337 0.046 Uiso 1 1 calc R
C56 C 0.7163(4) 0.92723(18) -0.04409(18) 0.0367(8) Uani 1 1 d .
H56A H 0.7398 0.9071 -0.0773 0.044 Uiso 1 1 calc R
C57 C 0.6757(3) 0.99756(18) -0.06359(17) 0.0304(7) Uani 1 1 d .
C58 C 0.6403(3) 1.02564(18) -0.01220(18) 0.0356(8) Uani 1 1 d .
H58A H 0.6140 1.0727 -0.0239 0.043 Uiso 1 1 calc R
C59 C 0.6435(3) 0.98495(19) 0.05573(18) 0.0345(8) Uani 1 1 d .
H59A H 0.6177 1.0046 0.0891 0.041 Uiso 1 1 calc R
C60 C 0.6708(3) 1.03672(18) -0.13645(17) 0.0294(7) Uani 1 1 d .
C61 C 0.6643(3) 1.11503(18) -0.16542(18) 0.0335(8) Uani 1 1 d .
H61A H 0.6623 1.1409 -0.1374 0.040 Uiso 1 1 calc R
C62 C 0.6610(3) 1.15290(17) -0.23320(17) 0.0281(7) Uani 1 1 d .
C63 C 0.6633(4) 1.23689(19) -0.2607(2) 0.0398(9) Uani 1 1 d .
C64 C 0.8232(3) 1.06013(18) -0.45616(17) 0.0260(7) Uani 1 1 d .
C65 C 0.8405(3) 1.15921(19) -0.42769(19) 0.0339(8) Uani 1 1 d .
H65A H 0.8236 1.1808 -0.3954 0.041 Uiso 1 1 calc R
C66 C 0.9112(3) 1.1990(2) -0.4933(2) 0.0400(9) Uani 1 1 d .
H66A H 0.9384 1.2467 -0.5048 0.048 Uiso 1 1 calc R
C67 C 0.9401(3) 1.1675(2) -0.5405(2) 0.0408(9) Uani 1 1 d .
H67A H 0.9880 1.1933 -0.5844 0.049 Uiso 1 1 calc R
C68 C 0.8970(3) 1.0956(2) -0.52258(18) 0.0327(8) Uani 1 1 d .
C69 C 0.9252(3) 1.0578(2) -0.56877(19) 0.0394(9) Uani 1 1 d .
H69A H 0.9763 1.0805 -0.6121 0.047 Uiso 1 1 calc R
C70 C 0.8785(3) 0.9896(2) -0.55009(19) 0.0395(9) Uani 1 1 d .
H70A H 0.8987 0.9659 -0.5806 0.047 Uiso 1 1 calc R
C71 C 0.7985(3) 0.9534(2) -0.48403(18) 0.0325(8) Uani 1 1 d .
C72 C 0.7725(3) 0.98760(18) -0.43640(17) 0.0279(7) Uani 1 1 d .
C73 C 0.6494(3) 0.89031(18) -0.3553(2) 0.0353(8) Uani 1 1 d .
H73A H 0.5996 0.8680 -0.3114 0.042 Uiso 1 1 calc R
C74 C 0.6669(4) 0.8535(2) -0.4006(2) 0.0412(9) Uani 1 1 d .
H74A H 0.6277 0.8088 -0.3875 0.049 Uiso 1 1 calc R
C75 C 0.7426(4) 0.8849(2) -0.4642(2) 0.0395(9) Uani 1 1 d .
H75A H 0.7572 0.8607 -0.4945 0.047 Uiso 1 1 calc R
C76 C 0.6015(3) 0.26654(18) 0.45456(18) 0.0323(8) Uani 1 1 d .
H76A H 0.6457 0.2505 0.4215 0.039 Uiso 1 1 calc R
C77 C 0.5875(3) 0.22174(19) 0.52483(19) 0.0348(8) Uani 1 1 d .
H77A H 0.6227 0.1774 0.5378 0.042 Uiso 1 1 calc R
C78 C 0.5222(3) 0.24341(19) 0.57406(18) 0.0337(8) Uani 1 1 d .
H78A H 0.5117 0.2139 0.6210 0.040 Uiso 1 1 calc R
C79 C 0.4706(3) 0.31087(18) 0.55337(17) 0.0310(7) Uani 1 1 d .
C80 C 0.4905(3) 0.35359(17) 0.48138(16) 0.0260(7) Uani 1 1 d .
C81 C 0.3982(4) 0.3367(2) 0.6020(2) 0.0436(9) Uani 1 1 d .
H81A H 0.3826 0.3077 0.6493 0.052 Uiso 1 1 calc R
C82 C 0.3522(4) 0.4028(2) 0.5798(2) 0.0477(10) Uani 1 1 d .
H82A H 0.3057 0.4186 0.6122 0.057 Uiso 1 1 calc R
C83 C 0.3736(3) 0.4487(2) 0.50713(19) 0.0387(8) Uani 1 1 d .
C84 C 0.4434(3) 0.42462(18) 0.45777(17) 0.0279(7) Uani 1 1 d .
C85 C 0.4287(3) 0.53237(18) 0.36719(19) 0.0348(8) Uani 1 1 d .
H85A H 0.4472 0.5616 0.3198 0.042 Uiso 1 1 calc R
C86 C 0.3593(4) 0.5603(2) 0.4128(2) 0.0441(10) Uani 1 1 d .
H86A H 0.3322 0.6069 0.3958 0.053 Uiso 1 1 calc R
C87 C 0.3316(4) 0.5186(2) 0.4824(2) 0.0477(10) Uani 1 1 d .
H87A H 0.2851 0.5365 0.5132 0.057 Uiso 1 1 calc R
C88 C 0.9441(5) 0.7209(3) 0.3753(3) 0.0719(16) Uani 1 1 d .
H88A H 0.9307 0.7513 0.3312 0.108 Uiso 1 1 calc R
H88B H 0.9981 0.7463 0.3854 0.108 Uiso 1 1 calc R
H88C H 0.8739 0.7103 0.4109 0.108 Uiso 1 1 calc R
C89 C 0.9904(3) 0.6507(2) 0.3727(2) 0.0409(9) Uani 1 1 d .
C90 C 1.0367(6) 0.6026(3) 0.4319(3) 0.0831(19) Uani 1 1 d .
H90A H 0.9760 0.5846 0.4738 0.125 Uiso 1 1 calc R
H90B H 1.0932 0.6304 0.4376 0.125 Uiso 1 1 calc R
H90C H 1.0708 0.5618 0.4225 0.125 Uiso 1 1 calc R
C91 C 0.9810(9) 1.0942(5) -0.0667(4) 0.055(2) Uani 0.50 1 d P
H91A H 1.0424 1.1305 -0.0954 0.082 Uiso 0.50 1 calc PR
H91B H 0.9582 1.0953 -0.0212 0.082 Uiso 0.50 1 calc PR
H91C H 0.9176 1.1048 -0.0872 0.082 Uiso 0.50 1 calc PR
C92 C 1.0194(11) 1.0196(8) -0.0609(5) 0.086(4) Uani 0.50 1 d P
C93 C 0.5417(9) 0.7075(7) -0.1747(7) 0.198(6) Uani 1 1 d D
H93A H 0.4708 0.7292 -0.1647 0.297 Uiso 1 1 calc R
H93B H 0.5458 0.6936 -0.2130 0.297 Uiso 1 1 calc R
H93C H 0.6037 0.7424 -0.1867 0.297 Uiso 1 1 calc R
C94 C 0.5502(10) 0.6341(10) -0.1060(7) 0.308(12) Uani 1 1 d D
H94A H 0.4895 0.5971 -0.0927 0.369 Uiso 1 1 calc R
H94B H 0.6233 0.6127 -0.1130 0.369 Uiso 1 1 calc R
C95 C 0.6163(5) 0.7131(4) -0.0735(3) 0.090(2) Uani 1 1 d D
H95A H 0.6000 0.7604 -0.1042 0.108 Uiso 1 1 d R
H95B H 0.6868 0.6992 -0.0962 0.108 Uiso 1 1 d R
C96 C 0.6286(7) 0.7194(5) -0.0022(5) 0.152(4) Uani 1 1 d D
H96A H 0.6999 0.7449 -0.0114 0.227 Uiso 1 1 calc R
H96B H 0.6258 0.6709 0.0332 0.227 Uiso 1 1 calc R
H96C H 0.5672 0.7459 0.0134 0.227 Uiso 1 1 calc R
O1 O 0.53346(19) 1.05282(12) -0.33367(12) 0.0283(5) Uani 1 1 d .
O2 O 0.5341(2) 0.93223(13) -0.21255(13) 0.0338(5) Uani 1 1 d .
O3 O 0.39252(18) 0.34675(12) 0.34933(12) 0.0276(5) Uani 1 1 d .
O4 O 0.44619(18) 0.48169(12) 0.23824(11) 0.0279(5) Uani 1 1 d .
O5 O 0.8699(2) 1.04907(13) -0.28639(13) 0.0341(5) Uani 1 1 d .
O6 O 0.7846(2) 0.90845(12) -0.25459(12) 0.0307(5) Uani 1 1 d .
O7 O 0.62704(19) 0.29508(12) 0.30346(11) 0.0281(5) Uani 1 1 d .
O8 O 0.6512(2) 0.42366(13) 0.19062(12) 0.0337(6) Uani 1 1 d .
O9 O 0.6740(2) 0.99853(12) -0.17147(12) 0.0331(5) Uani 1 1 d .
O10 O 0.6573(2) 1.12944(12) -0.27968(12) 0.0298(5) Uani 1 1 d .
O11 O 0.64862(19) 0.52803(12) 0.25518(12) 0.0293(5) Uani 1 1 d .
O12 O 0.7487(2) 0.40531(12) 0.32335(13) 0.0317(5) Uani 1 1 d .
O13 O 0.5371(5) 0.6671(4) -0.0567(4) 0.160(3) Uani 1 1 d D
O14 O 0.9925(3) 0.63498(18) 0.32447(17) 0.0552(8) Uani 1 1 d .
N1 N 0.1619(3) 0.72161(18) 0.05385(17) 0.0467(9) Uani 1 1 d .
N2 N 0.9238(3) 0.57851(17) -0.12436(16) 0.0463(9) Uani 1 1 d .
N3 N 0.6942(3) 0.87538(15) 0.14216(15) 0.0357(7) Uani 1 1 d .
N4 N 0.7958(2) 1.09147(15) -0.40886(14) 0.0278(6) Uani 1 1 d .
N5 N 0.7005(2) 0.95543(14) -0.37196(14) 0.0280(6) Uani 1 1 d .
N6 N 0.5547(2) 0.33114(14) 0.43245(14) 0.0268(6) Uani 1 1 d .
N7 N 0.4693(2) 0.46617(14) 0.38823(14) 0.0269(6) Uani 1 1 d .
N8 N 1.0421(6) 0.9586(5) -0.0556(4) 0.059(2) Uani 0.50 1 d P
F1 F 0.24105(19) 0.28115(12) 0.46857(11) 0.0492(6) Uani 1 1 d .
F2 F 0.11294(17) 0.35505(12) 0.43685(11) 0.0452(6) Uani 1 1 d .
F3 F 0.16092(19) 0.27372(12) 0.39360(14) 0.0516(6) Uani 1 1 d .
F4 F 0.4557(3) 1.06404(18) -0.44336(13) 0.0727(9) Uani 1 1 d .
F5 F 0.3458(2) 1.11913(13) -0.38670(14) 0.0611(7) Uani 1 1 d .
F6 F 0.2923(2) 1.01283(14) -0.37595(13) 0.0593(7) Uani 1 1 d .
F7 F 1.1179(2) 1.02354(16) -0.2300(2) 0.0844(10) Uani 1 1 d .
F8 F 1.0915(2) 1.10352(15) -0.32534(16) 0.0673(8) Uani 1 1 d .
F9 F 0.9988(2) 1.10668(16) -0.22846(16) 0.0659(8) Uani 1 1 d .
F10 F 0.8257(2) 0.18081(12) 0.25345(12) 0.0536(7) Uani 1 1 d .
F11 F 0.6715(3) 0.15358(13) 0.33416(16) 0.0785(10) Uani 1 1 d .
F12 F 0.8101(3) 0.20935(16) 0.34058(15) 0.0782(10) Uani 1 1 d .
F13 F 0.5757(2) 1.26289(12) -0.28798(12) 0.0501(6) Uani 1 1 d .
F14 F 0.6587(3) 1.26474(12) -0.21323(13) 0.0627(8) Uani 1 1 d .
F15 F 0.7580(2) 1.26695(12) -0.31211(15) 0.0657(8) Uani 1 1 d .
F16 F 0.8493(2) 0.38560(14) 0.43083(11) 0.0529(6) Uani 1 1 d .
F17 F 0.9576(2) 0.36820(13) 0.34517(12) 0.0489(6) Uani 1 1 d .
F18 F 0.9773(2) 0.46775(13) 0.35957(17) 0.0692(9) Uani 1 1 d .

loop_
_atom_site_aniso_label
_atom_site_aniso_U_11
_atom_site_aniso_U_22
_atom_site_aniso_U_33
_atom_site_aniso_U_23
_atom_site_aniso_U_13
_atom_site_aniso_U_12
Dy1 0.01973(7) 0.02033(7) 0.02020(8) -0.00350(6) -0.00427(6) 0.00328(5)
Dy2 0.02402(8) 0.01925(7) 0.02364(8) -0.00361(6) -0.00987(6) 0.00162(5)
C1 0.0229(16) 0.0299(17) 0.0338(19) -0.0003(15) -0.0053(15) 0.0029(13)
C2 0.0218(15) 0.0254(16) 0.0258(16) -0.0060(13) -0.0044(13) -0.0003(12)
C3 0.0189(15) 0.0300(17) 0.0287(17) -0.0016(14) -0.0027(14) 0.0037(13)
C4 0.0265(16) 0.0244(15) 0.0263(16) -0.0068(13) -0.0088(14) 0.0048(13)
C5 0.0233(15) 0.0216(15) 0.0278(17) -0.0034(13) -0.0064(13) 0.0019(12)
C6 0.0237(16) 0.0348(18) 0.0288(18) -0.0021(15) -0.0031(14) 0.0095(14)
C7 0.0299(18) 0.043(2) 0.0227(17) 0.0023(15) 0.0011(15) 0.0094(15)
C8 0.0285(17) 0.0282(17) 0.0314(19) 0.0018(14) -0.0036(15) 0.0059(14)
C9 0.0297(18) 0.0281(17) 0.0307(18) -0.0019(14) -0.0020(15) 0.0092(14)
C10 0.0297(17) 0.0282(17) 0.0245(17) -0.0021(14) -0.0009(14) 0.0037(13)
C11 0.037(3) 0.134(5) 0.069(4) 0.052(4) 0.011(3) 0.037(3)
C12 0.0332(19) 0.0309(18) 0.0298(18) -0.0004(15) -0.0026(16) 0.0105(15)
C13 0.049(2) 0.038(2) 0.0257(18) 0.0006(15) -0.0166(17) 0.0033(17)
C14 0.037(2) 0.0340(19) 0.0286(18) 0.0001(15) -0.0146(16) -0.0019(15)
C15 0.0297(17) 0.0212(15) 0.0250(16) -0.0041(13) -0.0085(14) 0.0016(12)
C16 0.0310(18) 0.0380(19) 0.0283(18) 0.0008(15) -0.0107(15) -0.0015(15)
C17 0.0275(18) 0.041(2) 0.038(2) 0.0023(17) -0.0077(16) -0.0024(15)
C18 0.0292(17) 0.0208(15) 0.0264(16) -0.0068(13) -0.0102(14) 0.0025(12)
C19 0.0284(17) 0.0285(16) 0.0267(17) -0.0056(14) -0.0111(14) -0.0016(13)
C20 0.0278(17) 0.0293(16) 0.0253(16) -0.0099(14) -0.0121(14) 0.0051(13)
C21 0.039(2) 0.044(2) 0.034(2) 0.0034(17) -0.0183(18) -0.0075(17)
C22 0.053(2) 0.0290(18) 0.0291(19) -0.0077(15) -0.0091(18) 0.0137(17)
C23 0.0278(16) 0.0213(15) 0.0244(16) -0.0080(13) -0.0074(13) 0.0038(12)
C24 0.0322(18) 0.0297(17) 0.0252(17) -0.0084(14) -0.0057(14) 0.0122(14)
C25 0.0259(16) 0.0319(17) 0.0240(16) -0.0085(14) -0.0050(14) 0.0063(13)
C26 0.0314(17) 0.0290(17) 0.0221(16) -0.0035(13) -0.0049(14) 0.0104(14)
C27 0.060(3) 0.033(2) 0.031(2) -0.0030(16) 0.0109(19) 0.0207(19)
C28 0.074(3) 0.032(2) 0.033(2) 0.0006(17) 0.007(2) 0.027(2)
C29 0.041(2) 0.0339(19) 0.0229(17) -0.0040(14) -0.0010(16) 0.0137(16)
C30 0.045(2) 0.0298(18) 0.0248(17) -0.0088(14) -0.0013(16) 0.0113(16)
C31 0.041(2) 0.0262(17) 0.0250(17) -0.0051(14) -0.0065(15) 0.0117(15)
C32 0.069(3) 0.037(2) 0.0269(19) -0.0093(17) 0.0036(19) 0.016(2)
C33 0.042(2) 0.0301(18) 0.0236(17) -0.0012(14) 0.0043(16) 0.0129(16)
C34 0.047(2) 0.043(2) 0.0280(19) -0.0051(16) -0.0134(17) 0.0192(18)
C35 0.041(2) 0.039(2) 0.0305(19) -0.0075(16) -0.0135(17) 0.0124(16)
C36 0.0264(16) 0.0316(17) 0.0262(17) -0.0058(14) -0.0075(14) 0.0080(14)
C37 0.039(2) 0.0310(18) 0.0236(17) -0.0041(14) -0.0108(15) 0.0110(15)
C38 0.047(2) 0.0310(18) 0.0251(17) -0.0081(15) -0.0022(16) 0.0091(16)
C39 0.0255(16) 0.0292(16) 0.0247(16) -0.0076(13) -0.0069(14) 0.0080(13)
C40 0.0306(18) 0.0346(18) 0.039(2) -0.0085(16) -0.0184(16) 0.0077(15)
C41 0.0238(16) 0.0386(19) 0.0333(19) -0.0132(16) -0.0089(15) -0.0006(14)
C42 0.036(2) 0.047(2) 0.069(3) -0.024(2) -0.024(2) 0.0026(18)
C43 0.0224(16) 0.0326(18) 0.0357(19) -0.0106(15) -0.0113(15) 0.0075(13)
C44 0.0179(14) 0.0283(16) 0.0203(15) -0.0058(13) -0.0022(12) 0.0051(12)
C45 0.0221(15) 0.0255(16) 0.0298(17) -0.0087(14) -0.0073(14) 0.0032(12)
C46 0.0222(15) 0.0266(16) 0.0175(14) -0.0057(12) -0.0013(12) 0.0023(12)
C47 0.0245(15) 0.0237(15) 0.0182(15) -0.0038(12) -0.0039(13) 0.0018(12)
C48 0.0352(19) 0.0271(17) 0.0304(18) -0.0046(14) -0.0165(15) 0.0001(14)
C49 0.043(2) 0.0275(17) 0.0313(18) -0.0046(15) -0.0198(17) 0.0060(15)
C50 0.0392(19) 0.0247(16) 0.0221(16) -0.0061(13) -0.0074(15) 0.0041(14)
C51 0.0366(19) 0.0279(17) 0.0251(17) -0.0079(14) -0.0080(15) -0.0001(14)
C52 0.0260(16) 0.0284(16) 0.0210(15) -0.0035(13) -0.0071(13) 0.0014(13)
C53 0.060(3) 0.0356(19) 0.0308(19) -0.0169(16) -0.0208(18) 0.0119(18)
C54 0.0405(19) 0.0240(16) 0.0233(16) -0.0063(13) -0.0090(15) 0.0040(14)
C55 0.062(3) 0.0233(17) 0.0288(18) -0.0079(14) -0.0155(18) 0.0128(16)
C56 0.059(2) 0.0251(17) 0.0257(17) -0.0097(14) -0.0115(17) 0.0101(16)
C57 0.0390(19) 0.0238(16) 0.0261(17) -0.0049(13) -0.0125(15) 0.0028(14)
C58 0.054(2) 0.0229(16) 0.0323(19) -0.0094(15) -0.0186(18) 0.0116(15)
C59 0.050(2) 0.0297(17) 0.0276(18) -0.0125(15) -0.0154(17) 0.0097(16)
C60 0.0327(18) 0.0255(16) 0.0274(17) -0.0066(14) -0.0094(15) 0.0003(13)
C61 0.048(2) 0.0238(16) 0.0305(18) -0.0084(14) -0.0175(17) 0.0037(15)
C62 0.0310(17) 0.0206(15) 0.0299(17) -0.0054(13) -0.0105(15) 0.0028(13)
C63 0.057(2) 0.0228(17) 0.040(2) -0.0087(16) -0.0192(19) 0.0029(16)
C64 0.0191(15) 0.0323(17) 0.0242(16) -0.0059(13) -0.0105(13) 0.0050(12)
C65 0.0348(19) 0.0287(17) 0.0327(19) -0.0058(15) -0.0088(16) -0.0045(14)
C66 0.039(2) 0.035(2) 0.037(2) -0.0020(16) -0.0112(17) -0.0122(16)
C67 0.0285(19) 0.052(2) 0.0298(19) -0.0031(17) -0.0062(16) -0.0113(16)
C68 0.0248(17) 0.044(2) 0.0287(18) -0.0097(16) -0.0139(15) 0.0038(15)
C69 0.0307(19) 0.060(2) 0.0262(18) -0.0144(17) -0.0086(16) 0.0039(17)
C70 0.041(2) 0.055(2) 0.033(2) -0.0238(18) -0.0200(17) 0.0176(18)
C71 0.0353(19) 0.0392(19) 0.0305(18) -0.0149(16) -0.0213(16) 0.0135(15)
C72 0.0265(16) 0.0295(16) 0.0286(17) -0.0076(14) -0.0158(14) 0.0088(13)
C73 0.040(2) 0.0256(17) 0.039(2) -0.0096(15) -0.0144(17) 0.0021(15)
C74 0.052(2) 0.0293(18) 0.050(2) -0.0169(17) -0.024(2) 0.0060(17)
C75 0.052(2) 0.0360(19) 0.041(2) -0.0195(17) -0.0251(19) 0.0152(17)
C76 0.0376(19) 0.0309(17) 0.0242(17) -0.0076(14) -0.0076(15) 0.0107(15)
C77 0.0377(19) 0.0285(17) 0.0322(19) -0.0027(15) -0.0152(16) 0.0086(15)
C78 0.039(2) 0.0328(18) 0.0224(17) -0.0019(14) -0.0112(15) -0.0009(15)
C79 0.0349(18) 0.0299(17) 0.0244(17) -0.0061(14) -0.0084(15) -0.0006(14)
C80 0.0266(16) 0.0270(16) 0.0222(16) -0.0073(13) -0.0063(13) 0.0000(13)
C81 0.051(2) 0.050(2) 0.0236(18) -0.0122(17) -0.0049(17) 0.0066(19)
C82 0.059(3) 0.055(2) 0.0274(19) -0.0202(18) -0.0035(19) 0.016(2)
C83 0.044(2) 0.038(2) 0.0325(19) -0.0154(16) -0.0065(17) 0.0068(17)
C84 0.0306(17) 0.0269(16) 0.0264(17) -0.0105(14) -0.0085(14) 0.0034(13)
C85 0.042(2) 0.0247(17) 0.0320(19) -0.0057(14) -0.0092(16) 0.0064(15)
C86 0.057(3) 0.0284(18) 0.044(2) -0.0132(17) -0.010(2) 0.0157(17)
C87 0.058(3) 0.041(2) 0.041(2) -0.0198(19) -0.004(2) 0.0166(19)
C88 0.106(5) 0.061(3) 0.064(3) -0.035(3) -0.034(3) 0.028(3)
C89 0.037(2) 0.046(2) 0.036(2) -0.0148(18) -0.0063(17) 0.0034(17)
C90 0.112(5) 0.083(4) 0.054(3) -0.022(3) -0.033(3) 0.038(4)
C91 0.081(7) 0.048(5) 0.037(5) -0.024(4) -0.003(4) -0.019(5)
C92 0.098(9) 0.119(10) 0.032(5) 0.001(6) -0.040(6) -0.055(8)
C93 0.136(9) 0.274(15) 0.210(13) -0.075(11) -0.116(9) -0.005(9)
C94 0.115(9) 0.73(4) 0.212(14) -0.30(2) -0.105(10) 0.115(16)
C95 0.056(3) 0.106(5) 0.086(5) -0.021(4) -0.013(3) 0.030(4)
C96 0.120(8) 0.212(11) 0.183(10) -0.139(9) -0.044(7) 0.030(8)
O1 0.0275(12) 0.0248(11) 0.0278(12) -0.0027(10) -0.0115(10) 0.0019(9)
O2 0.0272(12) 0.0310(12) 0.0327(13) 0.0020(10) -0.0134(11) -0.0010(10)
O3 0.0217(11) 0.0232(11) 0.0308(12) -0.0038(9) -0.0062(10) 0.0026(9)
O4 0.0199(11) 0.0307(12) 0.0240(11) -0.0021(10) -0.0050(9) 0.0037(9)
O5 0.0323(13) 0.0279(12) 0.0387(14) -0.0040(11) -0.0174(11) -0.0026(10)
O6 0.0302(12) 0.0256(11) 0.0371(13) -0.0085(10) -0.0168(11) 0.0054(9)
O7 0.0307(12) 0.0235(11) 0.0247(12) -0.0064(9) -0.0038(10) 0.0043(9)
O8 0.0345(13) 0.0331(13) 0.0241(12) -0.0064(10) -0.0016(10) 0.0136(10)
O9 0.0478(15) 0.0233(11) 0.0264(12) -0.0053(10) -0.0136(11) 0.0023(10)
O10 0.0364(13) 0.0231(11) 0.0282(12) -0.0058(10) -0.0129(11) 0.0036(10)
O11 0.0267(12) 0.0238(11) 0.0313(13) -0.0021(10) -0.0112(10) 0.0004(9)
O12 0.0264(12) 0.0248(11) 0.0366(13) -0.0028(10) -0.0115(11) 0.0032(9)
O13 0.088(4) 0.259(8) 0.159(6) -0.135(6) 0.016(4) -0.035(5)
O14 0.0523(18) 0.072(2) 0.062(2) -0.0422(18) -0.0257(16) 0.0171(16)
N1 0.0339(17) 0.0415(18) 0.0348(18) 0.0096(14) -0.0006(15) 0.0129(14)
N2 0.063(2) 0.0324(16) 0.0231(15) -0.0021(13) 0.0051(15) 0.0216(16)
N3 0.058(2) 0.0259(14) 0.0243(15) -0.0088(12) -0.0156(15) 0.0104(14)
N4 0.0259(14) 0.0269(14) 0.0283(15) -0.0066(12) -0.0098(12) 0.0015(11)
N5 0.0306(15) 0.0242(13) 0.0295(15) -0.0081(12) -0.0125(12) 0.0032(11)
N6 0.0279(14) 0.0258(13) 0.0234(14) -0.0065(11) -0.0069(12) 0.0051(11)
N7 0.0308(15) 0.0217(13) 0.0247(14) -0.0058(11) -0.0072(12) 0.0035(11)
N8 0.029(4) 0.087(6) 0.048(5) -0.022(5) 0.002(3) 0.014(4)
F1 0.0370(12) 0.0476(13) 0.0344(12) 0.0117(10) -0.0064(10) 0.0055(10)
F2 0.0277(11) 0.0429(12) 0.0394(12) 0.0012(10) 0.0051(10) 0.0080(9)
F3 0.0377(12) 0.0381(12) 0.0686(17) -0.0120(12) -0.0080(12) -0.0124(10)
F4 0.0674(19) 0.112(2) 0.0260(13) -0.0091(14) -0.0170(13) -0.0099(17)
F5 0.0490(14) 0.0391(13) 0.0764(18) 0.0108(12) -0.0383(14) 0.0007(11)
F6 0.0613(16) 0.0575(15) 0.0519(15) 0.0041(12) -0.0398(13) -0.0190(12)
F7 0.0523(17) 0.0676(18) 0.150(3) -0.035(2) -0.067(2) 0.0066(14)
F8 0.0410(14) 0.0586(16) 0.088(2) -0.0239(16) 0.0029(14) -0.0199(12)
F9 0.0650(17) 0.0718(18) 0.088(2) -0.0503(17) -0.0352(16) 0.0025(14)
F10 0.0718(17) 0.0432(13) 0.0374(12) -0.0149(11) -0.0067(12) 0.0336(12)
F11 0.089(2) 0.0230(12) 0.081(2) -0.0024(13) 0.0212(17) 0.0044(12)
F12 0.123(3) 0.0753(19) 0.0687(18) -0.0410(16) -0.070(2) 0.0656(19)
F13 0.0713(17) 0.0312(11) 0.0527(14) -0.0132(11) -0.0329(13) 0.0227(11)
F14 0.118(2) 0.0279(12) 0.0569(16) -0.0166(11) -0.0475(17) 0.0083(13)
F15 0.0629(17) 0.0300(12) 0.0779(19) -0.0025(12) -0.0014(15) -0.0140(11)
F16 0.0506(14) 0.0734(17) 0.0283(12) -0.0133(11) -0.0136(11) 0.0233(13)
F17 0.0516(14) 0.0580(14) 0.0434(13) -0.0233(11) -0.0233(11) 0.0372(12)
F18 0.0490(15) 0.0401(13) 0.117(2) -0.0088(15) -0.0558(17) 0.0040(11)

loop_
_atom_type_symbol
_atom_type_description
_atom_type_scat_dispersion_real
_atom_type_scat_dispersion_imag
_atom_type_scat_source
C C 0.0033 0.0016 'International Tables Vol C Tables 4.2.6.8 and 6.1.1.4'
H H 0.0000 0.0000 'International Tables Vol C Tables 4.2.6.8 and 6.1.1.4'
O O 0.0106 0.0060 'International Tables Vol C Tables 4.2.6.8 and 6.1.1.4'
Dy Dy -0.1892 4.4098 'International Tables Vol C Tables 4.2.6.8 and 6.1.1.4'
F F 0.0171 0.0103 'International Tables Vol C Tables 4.2.6.8 and 6.1.1.4'
N N 0.0061 0.0033 'International Tables Vol C Tables 4.2.6.8 and 6.1.1.4'

loop_
_geom_angle_atom_site_label_1
_geom_angle_atom_site_label_2
_geom_angle_atom_site_label_3
_geom_angle
O8 Dy1 O3 114.50(9)
O8 Dy1 O7 72.62(8)
O3 Dy1 O7 82.73(8)
O8 Dy1 O12 90.45(9)
O3 Dy1 O12 142.11(8)
O7 Dy1 O12 78.04(8)
O8 Dy1 O11 78.23(9)
O3 Dy1 O11 138.70(8)
O7 Dy1 O11 137.23(8)
O12 Dy1 O11 71.50(8)
O8 Dy1 O4 74.62(8)
O3 Dy1 O4 72.62(8)
O7 Dy1 O4 125.24(8)
O12 Dy1 O4 144.35(8)
O11 Dy1 O4 73.80(8)
O8 Dy1 N7 147.50(8)
O3 Dy1 N7 77.44(8)
O7 Dy1 N7 139.87(8)
O12 Dy1 N7 96.95(9)
O11 Dy1 N7 74.31(8)
O4 Dy1 N7 81.24(8)
O8 Dy1 N6 147.21(8)
O3 Dy1 N6 73.56(8)
O7 Dy1 N6 77.32(8)
O12 Dy1 N6 70.53(8)
O11 Dy1 N6 117.84(8)
O4 Dy1 N6 135.50(8)
N7 Dy1 N6 63.78(8)
O10 Dy2 O9 73.63(8)
O10 Dy2 O2 111.13(9)
O9 Dy2 O2 71.44(9)
O10 Dy2 O1 77.70(8)
O9 Dy2 O1 121.64(9)
O2 Dy2 O1 73.41(8)
O10 Dy2 O6 146.71(8)
O9 Dy2 O6 81.99(8)
O2 Dy2 O6 81.09(8)
O1 Dy2 O6 135.28(8)
O10 Dy2 O5 79.31(8)
O9 Dy2 O5 75.18(9)
O2 Dy2 O5 139.85(8)
O1 Dy2 O5 145.34(8)
O6 Dy2 O5 72.68(8)
O10 Dy2 N4 83.03(8)
O9 Dy2 N4 141.37(9)
O2 Dy2 N4 146.95(9)
O1 Dy2 N4 81.26(8)
O6 Dy2 N4 103.64(9)
O5 Dy2 N4 70.47(9)
O10 Dy2 N5 139.04(8)
O9 Dy2 N5 147.04(8)
O2 Dy2 N5 87.91(9)
O1 Dy2 N5 73.56(8)
O6 Dy2 N5 69.33(8)
O5 Dy2 N5 109.67(9)
N4 Dy2 N5 64.41(9)
F1 C1 F2 106.7(3)
F1 C1 F3 106.6(3)
F2 C1 F3 106.5(3)
F1 C1 C2 111.8(3)
F2 C1 C2 114.0(3)
F3 C1 C2 110.9(3)
O3 C2 C3 129.8(3)
O3 C2 C1 113.1(3)
C3 C2 C1 117.0(3)
C2 C3 C4 121.9(3)
O4 C4 C3 122.3(3)
O4 C4 C5 118.3(3)
C3 C4 C5 119.4(3)
C6 C5 C10 117.5(3)
C6 C5 C4 120.3(3)
C10 C5 C4 122.2(3)
C7 C6 C5 121.8(3)
C6 C7 C8 120.2(3)
C9 C8 C7 118.2(3)
C9 C8 N1 120.4(3)
C7 C8 N1 121.3(3)
C10 C9 C8 120.9(3)
C9 C10 C5 121.3(3)
C17 C12 C13 117.0(3)
C17 C12 N1 120.3(4)
C13 C12 N1 122.6(3)
C14 C13 C12 121.1(4)
C13 C14 C15 121.6(4)
C14 C15 C16 117.1(3)
C14 C15 C18 119.7(3)
C16 C15 C18 123.2(3)
C17 C16 C15 121.4(3)
C16 C17 C12 121.7(4)
O2 C18 C19 121.4(3)
O2 C18 C15 117.1(3)
C19 C18 C15 121.5(3)
C20 C19 C18 122.4(3)
O1 C20 C19 129.2(3)
O1 C20 C21 113.0(3)
C19 C20 C21 117.7(3)
F4 C21 F6 108.2(3)
F4 C21 F5 106.3(3)
F6 C21 F5 105.7(3)
F4 C21 C20 111.5(3)
F6 C21 C20 113.6(3)
F5 C21 C20 111.1(3)
F11 C22 F12 106.7(3)
F11 C22 F10 106.4(3)
F12 C22 F10 106.4(3)
F11 C22 C23 112.1(3)
F12 C22 C23 110.5(3)
F10 C22 C23 114.3(3)
O7 C23 C24 129.6(3)
O7 C23 C22 111.2(3)
C24 C23 C22 119.2(3)
C23 C24 C25 121.6(3)
O8 C25 C24 121.0(3)
O8 C25 C26 116.5(3)
C24 C25 C26 122.5(3)
C31 C26 C27 117.0(3)
C31 C26 C25 125.1(3)
C27 C26 C25 117.9(3)
C28 C27 C26 121.5(3)
C27 C28 C29 121.2(3)
N2 C29 C30 121.4(3)
N2 C29 C28 121.5(3)
C30 C29 C28 117.1(3)
C31 C30 C29 121.0(3)
C30 C31 C26 122.1(3)
C34 C33 C38 118.5(3)
C34 C33 N2 121.3(3)
C38 C33 N2 120.2(4)
C35 C34 C33 121.3(4)
C34 C35 C36 120.2(4)
C37 C36 C35 118.6(3)
C37 C36 C39 120.2(3)
C35 C36 C39 121.2(3)
C36 C37 C38 121.0(3)
C33 C38 C37 120.4(4)
O6 C39 C40 124.1(3)
O6 C39 C36 116.7(3)
C40 C39 C36 119.2(3)
C41 C40 C39 122.0(3)
O5 C41 C40 129.1(3)
O5 C41 C42 112.0(3)
C40 C41 C42 118.8(3)
F9 C42 F7 107.8(4)
F9 C42 F8 106.2(4)
F7 C42 F8 106.7(4)
F9 C42 C41 111.4(3)
F7 C42 C41 113.6(3)
F8 C42 C41 110.7(4)
F18 C43 F17 108.1(3)
F18 C43 F16 105.3(3)
F17 C43 F16 105.3(3)
F18 C43 C44 114.4(3)
F17 C43 C44 112.4(3)
F16 C43 C44 110.7(3)
O12 C44 C45 129.4(3)
O12 C44 C43 111.9(3)
C45 C44 C43 118.7(3)
C44 C45 C46 120.9(3)
O11 C46 C45 122.3(3)
O11 C46 C47 116.5(3)
C45 C46 C47 121.1(3)
C52 C47 C48 118.4(3)
C52 C47 C46 123.6(3)
C48 C47 C46 118.0(3)
C49 C48 C47 120.9(3)
C48 C49 C50 120.3(3)
C51 C50 C49 119.0(3)
C51 C50 N3 120.2(3)
C49 C50 N3 120.8(3)
C52 C51 C50 120.7(3)
C51 C52 C47 120.7(3)
N3 C54 C59 121.2(3)
N3 C54 C55 121.2(3)
C59 C54 C55 117.6(3)
C56 C55 C54 120.8(3)
C55 C56 C57 121.8(3)
C56 C57 C58 117.5(3)
C56 C57 C60 118.1(3)
C58 C57 C60 124.4(3)
C59 C58 C57 121.4(3)
C58 C59 C54 121.0(3)
O9 C60 C61 122.2(3)
O9 C60 C57 117.1(3)
C61 C60 C57 120.7(3)
C62 C61 C60 121.9(3)
O10 C62 C61 130.2(3)
O10 C62 C63 111.9(3)
C61 C62 C63 117.9(3)
F14 C63 F13 105.8(3)
F14 C63 F15 107.3(3)
F13 C63 F15 106.2(3)
F14 C63 C62 114.8(3)
F13 C63 C62 111.6(3)
F15 C63 C62 110.6(3)
N4 C64 C68 122.7(3)
N4 C64 C72 117.7(3)
C68 C64 C72 119.7(3)
N4 C65 C66 123.1(3)
C67 C66 C65 119.4(3)
C66 C67 C68 119.6(3)
C64 C68 C67 117.5(3)
C64 C68 C69 119.4(3)
C67 C68 C69 123.1(3)
C70 C69 C68 121.0(4)
C69 C70 C71 121.0(3)
C75 C71 C72 117.5(3)
C75 C71 C70 123.0(3)
C72 C71 C70 119.5(3)
N5 C72 C71 122.7(3)
N5 C72 C64 117.9(3)
C71 C72 C64 119.4(3)
N5 C73 C74 123.3(4)
C75 C74 C73 118.6(4)
C74 C75 C71 120.0(3)
N6 C76 C77 123.3(3)
C78 C77 C76 119.4(3)
C77 C78 C79 119.4(3)
C78 C79 C80 117.8(3)
C78 C79 C81 122.7(3)
C80 C79 C81 119.5(3)
N6 C80 C79 122.5(3)
N6 C80 C84 117.7(3)
C79 C80 C84 119.7(3)
C82 C81 C79 120.7(3)
C81 C82 C83 121.2(3)
C87 C83 C84 117.5(3)
C87 C83 C82 122.9(3)
C84 C83 C82 119.5(3)
N7 C84 C83 122.6(3)
N7 C84 C80 118.3(3)
C83 C84 C80 119.2(3)
N7 C85 C86 123.1(3)
C87 C86 C85 119.5(3)
C86 C87 C83 119.5(3)
O14 C89 C88 121.0(4)
O14 C89 C90 122.0(4)
C88 C89 C90 116.9(4)
N8 C92 C91 175.3(11)
O13 C94 C93 99.3(12)
C20 O1 Dy2 131.1(2)
C18 O2 Dy2 138.4(2)
C2 O3 Dy1 128.3(2)
C4 O4 Dy1 133.9(2)
C41 O5 Dy2 131.1(2)
C39 O6 Dy2 135.3(2)
C23 O7 Dy1 129.5(2)
C25 O8 Dy1 138.0(2)
C60 O9 Dy2 138.8(2)
C62 O10 Dy2 132.0(2)
C46 O11 Dy1 139.9(2)
C44 O12 Dy1 133.7(2)
C12 N1 C8 122.6(3)
C12 N1 C11 119.3(3)
C8 N1 C11 117.9(3)
C29 N2 C33 122.3(3)
C29 N2 C32 119.9(3)
C33 N2 C32 117.7(3)
C54 N3 C50 121.6(3)
C54 N3 C53 120.0(3)
C50 N3 C53 117.6(3)
C65 N4 C64 117.7(3)
C65 N4 Dy2 122.0(2)
C64 N4 Dy2 119.7(2)
C73 N5 C72 117.7(3)
C73 N5 Dy2 123.2(2)
C72 N5 Dy2 118.7(2)
C76 N6 C80 117.5(3)
C76 N6 Dy1 122.5(2)
C80 N6 Dy1 119.8(2)
C85 N7 C84 117.8(3)
C85 N7 Dy1 122.4(2)
C84 N7 Dy1 119.2(2)

loop_
_geom_bond_atom_site_label_1
_geom_bond_atom_site_label_2
_geom_bond_distance
Dy1 O8 2.277(2)
Dy1 O3 2.300(2)
Dy1 O7 2.303(2)
Dy1 O12 2.327(2)
Dy1 O11 2.330(2)
Dy1 O4 2.374(2)
Dy1 N7 2.573(3)
Dy1 N6 2.573(3)
Dy2 O10 2.311(2)
Dy2 O9 2.313(2)
Dy2 O2 2.316(2)
Dy2 O1 2.320(2)
Dy2 O6 2.330(2)
Dy2 O5 2.351(2)
Dy2 N4 2.532(3)
Dy2 N5 2.557(3)
C1 F1 1.334(4)
C1 F2 1.338(4)
C1 F3 1.346(4)
C1 C2 1.526(4)
C2 O3 1.269(4)
C2 C3 1.370(4)
C3 C4 1.427(4)
C4 O4 1.258(4)
C4 C5 1.484(4)
C5 C6 1.390(5)
C5 C10 1.396(4)
C6 C7 1.380(5)
C7 C8 1.405(5)
C8 C9 1.390(5)
C8 N1 1.414(4)
C9 C10 1.383(5)
C11 N1 1.463(6)
C12 C17 1.385(5)
C12 C13 1.397(6)
C12 N1 1.404(4)
C13 C14 1.382(5)
C14 C15 1.388(5)
C15 C16 1.390(5)
C15 C18 1.480(4)
C16 C17 1.378(5)
C18 O2 1.265(4)
C18 C19 1.415(4)
C19 C20 1.376(5)
C20 O1 1.269(4)
C20 C21 1.525(5)
C21 F4 1.323(5)
C21 F6 1.338(4)
C21 F5 1.344(5)
C22 F11 1.319(5)
C22 F12 1.323(5)
C22 F10 1.341(4)
C22 C23 1.532(4)
C23 O7 1.270(4)
C23 C24 1.367(4)
C24 C25 1.427(4)
C25 O8 1.268(4)
C25 C26 1.465(4)
C26 C31 1.388(5)
C26 C27 1.400(5)
C27 C28 1.374(5)
C28 C29 1.404(5)
C29 N2 1.387(4)
C29 C30 1.400(5)
C30 C31 1.376(5)
C32 N2 1.459(4)
C33 C34 1.389(6)
C33 C38 1.391(5)
C33 N2 1.420(4)
C34 C35 1.386(5)
C35 C36 1.396(5)
C36 C37 1.388(5)
C36 C39 1.489(4)
C37 C38 1.391(5)
C39 O6 1.259(4)
C39 C40 1.408(5)
C40 C41 1.379(5)
C41 O5 1.257(4)
C41 C42 1.532(5)
C42 F9 1.327(5)
C42 F7 1.331(5)
C42 F8 1.342(5)
C43 F18 1.323(4)
C43 F17 1.327(4)
C43 F16 1.340(4)
C43 C44 1.525(4)
C44 O12 1.258(4)
C44 C45 1.385(4)
C45 C46 1.424(4)
C46 O11 1.254(4)
C46 C47 1.492(4)
C47 C52 1.393(4)
C47 C48 1.402(4)
C48 C49 1.381(5)
C49 C50 1.397(5)
C50 C51 1.390(5)
C50 N3 1.421(4)
C51 C52 1.385(4)
C53 N3 1.460(4)
C54 N3 1.386(4)
C54 C59 1.396(4)
C54 C55 1.412(5)
C55 C56 1.370(5)
C56 C57 1.394(5)
C57 C58 1.396(5)
C57 C60 1.476(5)
C58 C59 1.382(5)
C60 O9 1.256(4)
C60 C61 1.433(4)
C61 C62 1.372(5)
C62 O10 1.273(4)
C62 C63 1.529(4)
C63 F14 1.332(4)
C63 F13 1.336(5)
C63 F15 1.344(5)
C64 N4 1.359(4)
C64 C68 1.403(5)
C64 C72 1.445(5)
C65 N4 1.336(4)
C65 C66 1.391(5)
C66 C67 1.360(6)
C67 C68 1.407(5)
C68 C69 1.436(5)
C69 C70 1.354(6)
C70 C71 1.432(5)
C71 C75 1.402(5)
C71 C72 1.408(5)
C72 N5 1.359(4)
C73 N5 1.331(4)
C73 C74 1.406(5)
C74 C75 1.364(6)
C76 N6 1.335(4)
C76 C77 1.397(5)
C77 C78 1.358(5)
C78 C79 1.406(5)
C79 C80 1.412(4)
C79 C81 1.431(5)
C80 N6 1.357(4)
C80 C84 1.442(4)
C81 C82 1.354(6)
C82 C83 1.434(5)
C83 C87 1.400(5)
C83 C84 1.409(5)
C84 N7 1.361(4)
C85 N7 1.326(4)
C85 C86 1.396(5)
C86 C87 1.361(6)
C88 C89 1.491(6)
C89 O14 1.195(5)
C89 C90 1.494(6)
C91 C92 1.496(18)
C92 N8 1.194(16)
C93 C94 1.645(14)
C94 O13 1.426(11)
C95 C96 1.640(9)
